data_7222370
loop_
_publ_author_name
'Feng, Fu'
'Song, Nan-Nan'
'Hu, Wei-Bing'
'Tu, Hai-Yang'
'Meng, Xiang-Gao'
'Zhang, Ai-Dong'

_publ_section_title
;
 pH-Dependent supramolecular self-assemblies of copper(ii)
 (fluorene-9,9-diyl)dipropanoic acid complexes
;
_journal_issue 43
_journal_name_full CrystEngComm
_journal_page_first 8216
_journal_paper_doi 10.1039/C5CE01487E
_journal_volume 17
_journal_year 2015
_chemical_formula_moiety 'C96 H88 Cu2 N4 O16, 2(H2 O)'
_chemical_formula_sum 'C96 H92 Cu2 N4 O18'
_chemical_formula_weight 1716.84
_chemical_name_systematic
; 
 ? 
;
_space_group_IT_number 2
_symmetry_cell_setting triclinic
_symmetry_space_group_name_Hall '-P 1'
_symmetry_space_group_name_H-M 'P -1'
_atom_sites_solution_hydrogens geom
_atom_sites_solution_primary direct
_atom_sites_solution_secondary difmap
_audit_creation_method SHELXL-97
_audit_update_record
;
2015-07-24 deposited with the CCDC.
2015-09-29 downloaded from the CCDC.
;
_cell_angle_alpha 91.073(2)
_cell_angle_beta 94.126(2)
_cell_angle_gamma 93.942(2)
_cell_formula_units_Z 1
_cell_length_a 10.5945(16)
_cell_length_b 12.9146(19)
_cell_length_c 15.642(2)
_cell_measurement_reflns_used 4694
_cell_measurement_temperature 298(2)
_cell_measurement_theta_max 25.54
_cell_measurement_theta_min 2.41
_cell_volume 2129.0(5)
_computing_cell_refinement 'Bruker SAINT'
_computing_data_collection 'Bruker APEX2'
_computing_data_reduction 'Bruker SAINT'
_computing_molecular_graphics 'Bruker SHELXTL'
_computing_publication_material 'Bruker SHELXTL'
_computing_structure_refinement 'SHELXL-97 (Sheldrick, 2008)'
_computing_structure_solution 'SHELXS-97 (Sheldrick, 2008)'
_diffrn_ambient_temperature 298(2)
_diffrn_measured_fraction_theta_full 0.982
_diffrn_measured_fraction_theta_max 0.982
_diffrn_measurement_device_type 'Bruker APEX-II CCD'
_diffrn_measurement_method '\f and \w scans'
_diffrn_radiation_monochromator graphite
_diffrn_radiation_source 'fine-focus sealed tube'
_diffrn_radiation_type MoK\a
_diffrn_radiation_wavelength 0.71073
_diffrn_reflns_av_R_equivalents 0.0274
_diffrn_reflns_av_sigmaI/netI 0.0500
_diffrn_reflns_limit_h_max 13
_diffrn_reflns_limit_h_min -13
_diffrn_reflns_limit_k_max 16
_diffrn_reflns_limit_k_min -16
_diffrn_reflns_limit_l_max 20
_diffrn_reflns_limit_l_min -20
_diffrn_reflns_number 19323
_diffrn_reflns_theta_full 27.94
_diffrn_reflns_theta_max 27.94
_diffrn_reflns_theta_min 1.31
_exptl_absorpt_coefficient_mu 0.572
_exptl_absorpt_correction_T_max 0.9450
_exptl_absorpt_correction_T_min 0.8941
_exptl_absorpt_correction_type multi-scan
_exptl_absorpt_process_details 'SADABS, (Sheldrick, 2008)'
_exptl_crystal_colour blue
_exptl_crystal_density_diffrn 1.339
_exptl_crystal_density_method 'not measured'
_exptl_crystal_description block
_exptl_crystal_F_000 898
_exptl_crystal_size_max 0.20
_exptl_crystal_size_mid 0.10
_exptl_crystal_size_min 0.10
_refine_diff_density_max 0.477
_refine_diff_density_min -0.565
_refine_diff_density_rms 0.091
_refine_ls_extinction_method none
_refine_ls_goodness_of_fit_ref 1.071
_refine_ls_hydrogen_treatment mixed
_refine_ls_matrix_type full
_refine_ls_number_parameters 549
_refine_ls_number_reflns 10038
_refine_ls_number_restraints 3
_refine_ls_restrained_S_all 1.071
_refine_ls_R_factor_all 0.0796
_refine_ls_R_factor_gt 0.0489
_refine_ls_shift/su_max 0.008
_refine_ls_shift/su_mean 0.000
_refine_ls_structure_factor_coef Fsqd
_refine_ls_weighting_details 'calc w=1/[\s^2^(Fo^2^)+(0.1050P)^2^+0.0000P] where P=(Fo^2^+2Fc^2^)/3'
_refine_ls_weighting_scheme calc
_refine_ls_wR_factor_gt 0.1391
_refine_ls_wR_factor_ref 0.1754
_reflns_number_gt 7089
_reflns_number_total 10038
_reflns_threshold_expression >2sigma(I)
_cod_data_source_file c5ce01487e2.cif
_cod_data_source_block 1
_cod_depositor_comments
;
The following automatic conversions were performed:

'_symmetry_cell_setting' value 'Triclinic' changed to 'triclinic'
according to
/usr/data/users/saulius/crontab/automatic-downloads/rss-feeds/RSC/lib/dictionaries/cif_core.dic
dictionary named 'cif_core.dic' version 2.4.2 from 2011-04-26.

Automatic conversion script
Id: cif_fix_values 3271 2015-04-21 07:52:19Z andrius 

 Adding full bibliography for 7222369--7222373.cif.
;
_cod_original_cell_volume 2129.1(5)
_cod_database_code 7222370

loop_
_symmetry_equiv_pos_as_xyz
'x, y, z'
'-x, -y, -z'

loop_
_atom_site_label
_atom_site_type_symbol
_atom_site_fract_x
_atom_site_fract_y
_atom_site_fract_z
_atom_site_U_iso_or_equiv
_atom_site_adp_type
_atom_site_occupancy
_atom_site_symmetry_multiplicity
_atom_site_calc_flag
_atom_site_refinement_flags
Cu1 Cu 0.41242(3) 0.48079(2) 0.401949(18) 0.03442(12) Uani 1 1 d .
C1 C 0.3263(3) 0.2875(3) -0.02625(17) 0.0455(7) Uani 1 1 d .
C2 C 0.3931(3) 0.3769(3) -0.0501(2) 0.0628(9) Uani 1 1 d .
H2 H 0.3664 0.4419 -0.0365 0.075 Uiso 1 1 calc R
C3 C 0.5015(4) 0.3679(4) -0.0950(3) 0.0847(14) Uani 1 1 d .
H3 H 0.5468 0.4274 -0.1118 0.102 Uiso 1 1 calc R
C4 C 0.5416(4) 0.2720(6) -0.1145(3) 0.0957(17) Uani 1 1 d .
H4 H 0.6136 0.2677 -0.1446 0.115 Uiso 1 1 calc R
C5 C 0.4774(4) 0.1818(4) -0.0904(2) 0.0792(13) Uani 1 1 d .
H5 H 0.5050 0.1171 -0.1042 0.095 Uiso 1 1 calc R
C6 C 0.3695(3) 0.1905(3) -0.04472(18) 0.0530(8) Uani 1 1 d .
C7 C 0.2903(3) 0.1113(3) -0.00524(18) 0.0526(8) Uani 1 1 d .
C8 C 0.1989(3) 0.1592(2) 0.03917(17) 0.0443(7) Uani 1 1 d .
C9 C 0.2068(3) 0.2752(2) 0.02253(16) 0.0406(6) Uani 1 1 d .
C10 C 0.1148(3) 0.1018(3) 0.0844(2) 0.0604(9) Uani 1 1 d .
H10 H 0.0544 0.1341 0.1137 0.072 Uiso 1 1 calc R
C11 C 0.1205(5) -0.0059(3) 0.0863(3) 0.0811(12) Uani 1 1 d .
H11 H 0.0646 -0.0457 0.1176 0.097 Uiso 1 1 calc R
C12 C 0.2087(5) -0.0528(3) 0.0419(3) 0.0898(15) Uani 1 1 d .
H12 H 0.2110 -0.1246 0.0429 0.108 Uiso 1 1 calc R
C13 C 0.2934(4) 0.0035(3) -0.0037(3) 0.0765(12) Uani 1 1 d .
H13 H 0.3525 -0.0296 -0.0336 0.092 Uiso 1 1 calc R
C14 C 0.2106(3) 0.3437(2) 0.10324(17) 0.0458(7) Uani 1 1 d .
H14A H 0.2155 0.4157 0.0866 0.055 Uiso 1 1 calc R
H14B H 0.1315 0.3305 0.1300 0.055 Uiso 1 1 calc R
C15 C 0.3185(3) 0.3286(2) 0.16869(18) 0.0505(7) Uani 1 1 d .
H15A H 0.3975 0.3387 0.1413 0.061 Uiso 1 1 calc R
H15B H 0.3114 0.2574 0.1873 0.061 Uiso 1 1 calc R
C16 C 0.3252(3) 0.4004(2) 0.24746(17) 0.0417(6) Uani 1 1 d .
C17 C 0.0854(3) 0.2924(2) -0.03675(19) 0.0477(7) Uani 1 1 d .
H17A H 0.0802 0.2422 -0.0840 0.057 Uiso 1 1 calc R
H17B H 0.0118 0.2778 -0.0043 0.057 Uiso 1 1 calc R
C18 C 0.0781(3) 0.3985(3) -0.0730(2) 0.0534(8) Uani 1 1 d .
H18A H 0.1465 0.4113 -0.1102 0.064 Uiso 1 1 calc R
H18B H 0.0894 0.4498 -0.0266 0.064 Uiso 1 1 calc R
C19 C -0.0469(3) 0.4109(3) -0.1232(2) 0.0538(8) Uani 1 1 d .
C20 C 0.2445(3) 0.8096(2) 0.73013(19) 0.0428(6) Uani 1 1 d .
C21 C 0.1531(3) 0.7374(3) 0.7553(2) 0.0609(9) Uani 1 1 d .
H21 H 0.0794 0.7205 0.7204 0.073 Uiso 1 1 calc R
C22 C 0.1735(4) 0.6902(3) 0.8341(3) 0.0740(11) Uani 1 1 d .
H22 H 0.1124 0.6415 0.8515 0.089 Uiso 1 1 calc R
C23 C 0.2792(5) 0.7135(3) 0.8855(3) 0.0754(11) Uani 1 1 d .
H23 H 0.2896 0.6809 0.9378 0.090 Uiso 1 1 calc R
C24 C 0.3726(4) 0.7849(3) 0.8621(2) 0.0614(9) Uani 1 1 d .
H24 H 0.4455 0.8007 0.8979 0.074 Uiso 1 1 calc R
C25 C 0.3546(3) 0.8327(2) 0.78329(18) 0.0455(7) Uani 1 1 d .
C26 C 0.4357(3) 0.9092(2) 0.74121(19) 0.0453(7) Uani 1 1 d .
C27 C 0.3732(3) 0.9334(2) 0.6633(2) 0.0457(7) Uani 1 1 d .
C28 C 0.2463(3) 0.8706(2) 0.64787(18) 0.0437(6) Uani 1 1 d .
C29 C 0.4325(4) 1.0034(3) 0.6096(3) 0.0654(9) Uani 1 1 d .
H29 H 0.3929 1.0199 0.5571 0.079 Uiso 1 1 calc R
C30 C 0.5535(4) 1.0482(3) 0.6367(3) 0.0839(14) Uani 1 1 d .
H30 H 0.5943 1.0957 0.6021 0.101 Uiso 1 1 calc R
C31 C 0.6128(4) 1.0226(4) 0.7142(3) 0.0844(13) Uani 1 1 d .
H31 H 0.6932 1.0529 0.7308 0.101 Uiso 1 1 calc R
C32 C 0.5563(3) 0.9544(3) 0.7664(3) 0.0657(10) Uani 1 1 d .
H32 H 0.5973 0.9378 0.8185 0.079 Uiso 1 1 calc R
C33 C 0.2440(3) 0.7977(2) 0.56818(19) 0.0460(7) Uani 1 1 d .
H33A H 0.1685 0.7505 0.5668 0.055 Uiso 1 1 calc R
H33B H 0.2377 0.8392 0.5172 0.055 Uiso 1 1 calc R
C34 C 0.3584(3) 0.7347(2) 0.56521(18) 0.0446(6) Uani 1 1 d .
H34A H 0.3736 0.7028 0.6203 0.054 Uiso 1 1 calc R
H34B H 0.4320 0.7810 0.5560 0.054 Uiso 1 1 calc R
C35 C 0.3444(3) 0.6507(2) 0.49564(16) 0.0409(6) Uani 1 1 d .
C36 C 0.1321(3) 0.9375(3) 0.6346(2) 0.0548(8) Uani 1 1 d .
H36A H 0.1418 0.9770 0.5831 0.066 Uiso 1 1 calc R
H36B H 0.0560 0.8914 0.6247 0.066 Uiso 1 1 calc R
C37 C 0.1123(3) 1.0124(3) 0.7070(2) 0.0569(8) Uani 1 1 d .
H37A H 0.1880 1.0586 0.7179 0.068 Uiso 1 1 calc R
H37B H 0.0996 0.9736 0.7586 0.068 Uiso 1 1 calc R
C38 C -0.0003(3) 1.0763(2) 0.6876(2) 0.0483(7) Uani 1 1 d .
C39 C 0.2830(4) 0.2797(3) 0.4400(3) 0.0725(11) Uani 1 1 d .
H39 H 0.3507 0.2559 0.4124 0.087 Uiso 1 1 calc R
C40 C 0.1949(5) 0.2081(4) 0.4675(3) 0.0959(16) Uani 1 1 d .
H40 H 0.2022 0.1375 0.4581 0.115 Uiso 1 1 calc R
C41 C 0.0966(5) 0.2418(5) 0.5086(3) 0.105(2) Uani 1 1 d .
H41 H 0.0356 0.1944 0.5279 0.126 Uiso 1 1 calc R
C43 C 0.1806(4) 0.4132(4) 0.4907(3) 0.0815(13) Uani 1 1 d .
H43 H 0.1738 0.4841 0.4989 0.098 Uiso 1 1 calc R
C44 C 0.6405(3) 0.5262(3) 0.3110(2) 0.0548(8) Uani 1 1 d .
H44 H 0.6412 0.4542 0.3122 0.066 Uiso 1 1 calc R
C45 C 0.7383(3) 0.5807(3) 0.2754(2) 0.0633(9) Uani 1 1 d .
H45 H 0.8049 0.5466 0.2549 0.076 Uiso 1 1 calc R
C46 C 0.7364(4) 0.6854(3) 0.2705(2) 0.0710(11) Uani 1 1 d .
H46 H 0.8008 0.7241 0.2458 0.085 Uiso 1 1 calc R
C47 C 0.6381(4) 0.7329(3) 0.3027(2) 0.0698(11) Uani 1 1 d .
H47 H 0.6348 0.8046 0.3000 0.084 Uiso 1 1 calc R
C48 C 0.5442(3) 0.6741(2) 0.3389(2) 0.0529(8) Uani 1 1 d .
H48 H 0.4779 0.7073 0.3608 0.064 Uiso 1 1 calc R
C42 C 0.0878(4) 0.3445(5) 0.5213(3) 0.1014(18) Uani 1 1 d .
H42 H 0.0213 0.3690 0.5499 0.122 Uiso 1 1 calc R
N1 N 0.2771(2) 0.3825(2) 0.45078(16) 0.0509(6) Uani 1 1 d .
N2 N 0.5442(2) 0.57056(19) 0.34408(14) 0.0419(5) Uani 1 1 d .
O1 O 0.41103(18) 0.38366(15) 0.30470(11) 0.0431(4) Uani 1 1 d .
O2 O 0.2532(2) 0.47044(19) 0.25427(14) 0.0651(7) Uani 1 1 d .
O3 O -0.0370(2) 0.4789(2) -0.18318(17) 0.0675(7) Uani 1 1 d .
H3A H -0.1080 0.4914 -0.2029 0.101 Uiso 1 1 calc R
O4 O -0.1447(3) 0.3674(3) -0.1084(2) 0.0966(11) Uani 1 1 d .
O5 O 0.2609(2) 0.6530(2) 0.43606(14) 0.0684(7) Uani 1 1 d .
O6 O 0.42123(17) 0.57974(14) 0.50077(11) 0.0366(4) Uani 1 1 d .
O7 O -0.0764(3) 1.0591(2) 0.62624(19) 0.0780(8) Uani 1 1 d .
O8 O -0.0056(2) 1.15223(19) 0.74322(17) 0.0683(7) Uani 1 1 d .
H8 H -0.0744 1.1774 0.7362 0.102 Uiso 1 1 calc R
O9 O 0.2026(3) 0.7361(2) 0.2808(2) 0.0811(8) Uani 1 1 d D
H9B H 0.190(5) 0.720(4) 0.3312(11) 0.122 Uiso 1 1 d D
H9A H 0.194(5) 0.683(2) 0.250(2) 0.122 Uiso 1 1 d D

loop_
_atom_site_aniso_label
_atom_site_aniso_U_11
_atom_site_aniso_U_22
_atom_site_aniso_U_33
_atom_site_aniso_U_23
_atom_site_aniso_U_13
_atom_site_aniso_U_12
Cu1 0.03542(19) 0.0380(2) 0.02891(17) -0.00548(12) -0.00226(12) 0.00216(13)
C1 0.0404(15) 0.0626(19) 0.0324(13) -0.0048(12) -0.0051(11) 0.0055(13)
C2 0.055(2) 0.083(3) 0.0466(17) -0.0047(17) -0.0062(14) -0.0052(18)
C3 0.059(2) 0.130(4) 0.060(2) 0.007(3) -0.0008(18) -0.023(3)
C4 0.052(2) 0.174(6) 0.064(3) -0.002(3) 0.0146(19) 0.014(3)
C5 0.063(2) 0.124(4) 0.054(2) -0.018(2) 0.0044(18) 0.039(2)
C6 0.0475(17) 0.076(2) 0.0363(14) -0.0131(14) -0.0070(12) 0.0223(16)
C7 0.0584(19) 0.0593(19) 0.0395(14) -0.0155(14) -0.0133(13) 0.0214(15)
C8 0.0492(16) 0.0479(16) 0.0341(13) -0.0086(12) -0.0089(11) 0.0066(13)
C9 0.0417(14) 0.0471(16) 0.0328(12) -0.0092(11) -0.0027(11) 0.0100(12)
C10 0.062(2) 0.067(2) 0.0506(18) -0.0012(16) 0.0002(15) -0.0046(17)
C11 0.095(3) 0.062(2) 0.080(3) 0.006(2) -0.021(2) -0.010(2)
C12 0.116(4) 0.046(2) 0.101(3) -0.008(2) -0.034(3) 0.006(2)
C13 0.093(3) 0.060(2) 0.076(3) -0.020(2) -0.018(2) 0.029(2)
C14 0.0509(17) 0.0488(16) 0.0377(13) -0.0117(12) -0.0038(12) 0.0130(13)
C15 0.0582(18) 0.0517(17) 0.0404(14) -0.0159(13) -0.0119(13) 0.0165(14)
C16 0.0490(16) 0.0402(15) 0.0350(13) -0.0076(11) -0.0072(11) 0.0090(12)
C17 0.0441(16) 0.0542(18) 0.0436(15) -0.0062(13) -0.0034(12) 0.0045(13)
C18 0.0484(17) 0.060(2) 0.0502(16) -0.0069(15) -0.0084(13) 0.0088(14)
C19 0.0467(18) 0.061(2) 0.0528(18) -0.0096(15) -0.0064(14) 0.0117(15)
C20 0.0421(15) 0.0377(15) 0.0497(15) -0.0060(12) 0.0071(12) 0.0081(12)
C21 0.0535(19) 0.056(2) 0.074(2) -0.0040(17) 0.0105(17) 0.0014(15)
C22 0.083(3) 0.059(2) 0.084(3) 0.008(2) 0.033(2) 0.007(2)
C23 0.096(3) 0.073(3) 0.064(2) 0.017(2) 0.026(2) 0.027(2)
C24 0.071(2) 0.067(2) 0.0476(17) -0.0040(16) 0.0005(16) 0.0226(18)
C25 0.0473(16) 0.0441(16) 0.0460(15) -0.0120(13) 0.0052(12) 0.0125(13)
C26 0.0420(15) 0.0418(15) 0.0519(16) -0.0150(13) 0.0064(12) 0.0026(12)
C27 0.0466(16) 0.0356(15) 0.0559(17) -0.0070(13) 0.0125(13) 0.0033(12)
C28 0.0431(15) 0.0406(15) 0.0480(15) -0.0083(12) 0.0014(12) 0.0115(12)
C29 0.081(3) 0.0470(19) 0.072(2) -0.0012(16) 0.0225(19) 0.0073(17)
C30 0.085(3) 0.048(2) 0.121(4) -0.010(2) 0.052(3) -0.018(2)
C31 0.058(2) 0.076(3) 0.117(4) -0.032(3) 0.017(2) -0.017(2)
C32 0.0474(18) 0.064(2) 0.084(2) -0.024(2) -0.0024(17) 0.0004(16)
C33 0.0438(15) 0.0483(17) 0.0462(15) -0.0101(13) -0.0040(12) 0.0160(13)
C34 0.0441(15) 0.0430(15) 0.0470(15) -0.0093(12) -0.0028(12) 0.0143(12)
C35 0.0445(15) 0.0457(16) 0.0325(12) 0.0003(11) -0.0001(11) 0.0067(12)
C36 0.0513(18) 0.0583(19) 0.0563(18) -0.0070(15) 0.0004(14) 0.0204(15)
C37 0.0502(18) 0.0554(19) 0.066(2) -0.0083(16) 0.0049(15) 0.0147(15)
C38 0.0436(16) 0.0448(16) 0.0584(18) -0.0002(14) 0.0136(14) 0.0074(13)
C39 0.062(2) 0.063(2) 0.089(3) 0.019(2) -0.0124(19) -0.0050(18)
C40 0.073(3) 0.086(3) 0.121(4) 0.040(3) -0.023(3) -0.024(3)
C41 0.081(3) 0.143(5) 0.077(3) 0.046(3) -0.027(2) -0.062(3)
C43 0.061(2) 0.101(3) 0.078(3) -0.027(2) 0.019(2) -0.028(2)
C44 0.060(2) 0.0567(19) 0.0502(17) 0.0068(15) 0.0157(15) 0.0104(15)
C45 0.057(2) 0.079(3) 0.0554(19) 0.0024(18) 0.0203(16) 0.0042(18)
C46 0.069(2) 0.086(3) 0.056(2) -0.0039(19) 0.0164(17) -0.025(2)
C47 0.092(3) 0.0463(19) 0.070(2) -0.0025(17) 0.022(2) -0.0198(19)
C48 0.066(2) 0.0429(17) 0.0510(17) -0.0013(13) 0.0167(15) -0.0024(14)
C42 0.066(3) 0.150(5) 0.083(3) -0.019(3) 0.023(2) -0.039(3)
N1 0.0408(13) 0.0642(17) 0.0444(13) 0.0010(12) -0.0046(10) -0.0115(12)
N2 0.0463(13) 0.0460(14) 0.0331(11) 0.0010(10) 0.0024(9) 0.0017(10)
O1 0.0487(11) 0.0454(11) 0.0332(9) -0.0105(8) -0.0095(8) 0.0048(9)
O2 0.0740(15) 0.0648(15) 0.0552(13) -0.0202(11) -0.0217(11) 0.0301(12)
O3 0.0564(14) 0.0765(17) 0.0689(15) 0.0082(13) -0.0099(12) 0.0131(13)
O4 0.0503(16) 0.124(3) 0.114(2) 0.054(2) -0.0058(15) -0.0045(16)
O5 0.0777(16) 0.0768(16) 0.0499(12) -0.0188(11) -0.0238(11) 0.0356(13)
O6 0.0424(10) 0.0366(10) 0.0312(8) -0.0068(7) 0.0006(7) 0.0090(8)
O7 0.0681(17) 0.0820(18) 0.0855(18) -0.0142(15) -0.0021(14) 0.0289(14)
O8 0.0611(15) 0.0608(15) 0.0846(17) -0.0130(13) 0.0040(13) 0.0215(12)
O9 0.090(2) 0.0697(17) 0.0845(19) -0.0007(15) -0.0057(17) 0.0246(16)

loop_
_atom_type_symbol
_atom_type_description
_atom_type_scat_dispersion_real
_atom_type_scat_dispersion_imag
_atom_type_scat_source
C C 0.0033 0.0016 'International Tables Vol C Tables 4.2.6.8 and 6.1.1.4'
H H 0.0000 0.0000 'International Tables Vol C Tables 4.2.6.8 and 6.1.1.4'
N N 0.0061 0.0033 'International Tables Vol C Tables 4.2.6.8 and 6.1.1.4'
O O 0.0106 0.0060 'International Tables Vol C Tables 4.2.6.8 and 6.1.1.4'
Cu Cu 0.3201 1.2651 'International Tables Vol C Tables 4.2.6.8 and 6.1.1.4'

loop_
_geom_angle_atom_site_label_1
_geom_angle_atom_site_label_2
_geom_angle_atom_site_label_3
_geom_angle
_geom_angle_site_symmetry_3
O1 Cu1 O6 177.74(7) .
O1 Cu1 N2 87.29(9) .
O6 Cu1 N2 91.13(8) .
O1 Cu1 N1 87.82(10) .
O6 Cu1 N1 93.78(9) .
N2 Cu1 N1 175.04(9) .
O1 Cu1 O6 102.21(7) 2_666
O6 Cu1 O6 76.17(7) 2_666
N2 Cu1 O6 89.69(8) 2_666
N1 Cu1 O6 92.17(8) 2_666
C2 C1 C6 120.0(3) .
C2 C1 C9 129.7(3) .
C6 C1 C9 110.3(3) .
C1 C2 C3 118.9(4) .
C1 C2 H2 120.5 .
C3 C2 H2 120.5 .
C4 C3 C2 120.6(4) .
C4 C3 H3 119.7 .
C2 C3 H3 119.7 .
C3 C4 C5 121.6(4) .
C3 C4 H4 119.2 .
C5 C4 H4 119.2 .
C4 C5 C6 118.0(4) .
C4 C5 H5 121.0 .
C6 C5 H5 121.0 .
C1 C6 C5 120.9(4) .
C1 C6 C7 108.7(3) .
C5 C6 C7 130.3(4) .
C13 C7 C8 119.1(4) .
C13 C7 C6 131.7(3) .
C8 C7 C6 109.2(3) .
C10 C8 C7 120.9(3) .
C10 C8 C9 129.3(3) .
C7 C8 C9 109.7(3) .
C8 C9 C14 114.2(2) .
C8 C9 C1 101.5(2) .
C14 C9 C1 114.2(2) .
C8 C9 C17 104.8(2) .
C14 C9 C17 110.1(2) .
C1 C9 C17 111.4(2) .
C8 C10 C11 119.3(4) .
C8 C10 H10 120.4 .
C11 C10 H10 120.4 .
C12 C11 C10 119.9(4) .
C12 C11 H11 120.1 .
C10 C11 H11 120.1 .
C13 C12 C11 121.5(4) .
C13 C12 H12 119.2 .
C11 C12 H12 119.2 .
C12 C13 C7 119.4(4) .
C12 C13 H13 120.3 .
C7 C13 H13 120.3 .
C15 C14 C9 115.3(2) .
C15 C14 H14A 108.5 .
C9 C14 H14A 108.5 .
C15 C14 H14B 108.5 .
C9 C14 H14B 108.5 .
H14A C14 H14B 107.5 .
C14 C15 C16 115.1(2) .
C14 C15 H15A 108.5 .
C16 C15 H15A 108.5 .
C14 C15 H15B 108.5 .
C16 C15 H15B 108.5 .
H15A C15 H15B 107.5 .
O2 C16 O1 122.5(2) .
O2 C16 C15 122.4(2) .
O1 C16 C15 115.1(2) .
C18 C17 C9 115.9(2) .
C18 C17 H17A 108.3 .
C9 C17 H17A 108.3 .
C18 C17 H17B 108.3 .
C9 C17 H17B 108.3 .
H17A C17 H17B 107.4 .
C17 C18 C19 112.3(3) .
C17 C18 H18A 109.1 .
C19 C18 H18A 109.1 .
C17 C18 H18B 109.1 .
C19 C18 H18B 109.1 .
H18A C18 H18B 107.9 .
O4 C19 O3 123.0(3) .
O4 C19 C18 124.6(3) .
O3 C19 C18 112.4(3) .
C21 C20 C25 119.5(3) .
C21 C20 C28 129.0(3) .
C25 C20 C28 111.4(3) .
C20 C21 C22 118.6(4) .
C20 C21 H21 120.7 .
C22 C21 H21 120.7 .
C23 C22 C21 121.7(4) .
C23 C22 H22 119.2 .
C21 C22 H22 119.2 .
C22 C23 C24 121.2(4) .
C22 C23 H23 119.4 .
C24 C23 H23 119.4 .
C23 C24 C25 118.3(3) .
C23 C24 H24 120.9 .
C25 C24 H24 120.9 .
C20 C25 C24 120.8(3) .
C20 C25 C26 108.4(3) .
C24 C25 C26 130.8(3) .
C32 C26 C27 121.1(3) .
C32 C26 C25 130.7(3) .
C27 C26 C25 108.3(3) .
C29 C27 C26 119.5(3) .
C29 C27 C28 129.0(3) .
C26 C27 C28 111.4(3) .
C20 C28 C27 100.4(2) .
C20 C28 C36 112.6(2) .
C27 C28 C36 113.8(2) .
C20 C28 C33 111.5(2) .
C27 C28 C33 111.6(2) .
C36 C28 C33 107.0(2) .
C27 C29 C30 118.3(4) .
C27 C29 H29 120.9 .
C30 C29 H29 120.9 .
C31 C30 C29 120.8(4) .
C31 C30 H30 119.6 .
C29 C30 H30 119.6 .
C32 C31 C30 121.3(4) .
C32 C31 H31 119.3 .
C30 C31 H31 119.3 .
C31 C32 C26 119.1(4) .
C31 C32 H32 120.5 .
C26 C32 H32 120.5 .
C34 C33 C28 114.3(2) .
C34 C33 H33A 108.7 .
C28 C33 H33A 108.7 .
C34 C33 H33B 108.7 .
C28 C33 H33B 108.7 .
H33A C33 H33B 107.6 .
C33 C34 C35 113.5(2) .
C33 C34 H34A 108.9 .
C35 C34 H34A 108.9 .
C33 C34 H34B 108.9 .
C35 C34 H34B 108.9 .
H34A C34 H34B 107.7 .
O5 C35 O6 122.1(3) .
O5 C35 C34 120.4(3) .
O6 C35 C34 117.5(2) .
C37 C36 C28 116.3(3) .
C37 C36 H36A 108.2 .
C28 C36 H36A 108.2 .
C37 C36 H36B 108.2 .
C28 C36 H36B 108.2 .
H36A C36 H36B 107.4 .
C36 C37 C38 112.6(3) .
C36 C37 H37A 109.1 .
C38 C37 H37A 109.1 .
C36 C37 H37B 109.1 .
C38 C37 H37B 109.1 .
H37A C37 H37B 107.8 .
O7 C38 O8 123.9(3) .
O7 C38 C37 123.4(3) .
O8 C38 C37 112.7(3) .
N1 C39 C40 123.4(4) .
N1 C39 H39 118.3 .
C40 C39 H39 118.3 .
C41 C40 C39 118.7(5) .
C41 C40 H40 120.6 .
C39 C40 H40 120.6 .
C42 C41 C40 119.6(4) .
C42 C41 H41 120.2 .
C40 C41 H41 120.2 .
N1 C43 C42 123.1(5) .
N1 C43 H43 118.4 .
C42 C43 H43 118.4 .
N2 C44 C45 123.6(3) .
N2 C44 H44 118.2 .
C45 C44 H44 118.2 .
C46 C45 C44 118.9(3) .
C46 C45 H45 120.6 .
C44 C45 H45 120.6 .
C45 C46 C47 118.8(3) .
C45 C46 H46 120.6 .
C47 C46 H46 120.6 .
C46 C47 C48 119.5(3) .
C46 C47 H47 120.3 .
C48 C47 H47 120.3 .
N2 C48 C47 122.6(3) .
N2 C48 H48 118.7 .
C47 C48 H48 118.7 .
C41 C42 C43 118.5(5) .
C41 C42 H42 120.8 .
C43 C42 H42 120.8 .
C43 N1 C39 116.6(3) .
C43 N1 Cu1 124.3(3) .
C39 N1 Cu1 119.1(3) .
C44 N2 C48 116.6(3) .
C44 N2 Cu1 119.2(2) .
C48 N2 Cu1 124.2(2) .
C16 O1 Cu1 111.68(17) .
C19 O3 H3A 109.5 .
C35 O6 Cu1 116.10(16) .
C35 O6 Cu1 140.07(16) 2_666
Cu1 O6 Cu1 103.83(7) 2_666
C38 O8 H8 109.5 .
H9B O9 H9A 109(2) .

loop_
_geom_bond_atom_site_label_1
_geom_bond_atom_site_label_2
_geom_bond_distance
_geom_bond_site_symmetry_2
Cu1 O1 1.9521(18) .
Cu1 O6 1.9799(17) .
Cu1 N2 2.028(2) .
Cu1 N1 2.048(3) .
Cu1 O6 2.4251(18) 2_666
C1 C2 1.384(5) .
C1 C6 1.395(4) .
C1 C9 1.525(4) .
C2 C3 1.399(6) .
C2 H2 0.9300 .
C3 C4 1.372(7) .
C3 H3 0.9300 .
C4 C5 1.380(7) .
C4 H4 0.9300 .
C5 C6 1.402(5) .
C5 H5 0.9300 .
C6 C7 1.453(5) .
C7 C13 1.396(5) .
C7 C8 1.402(4) .
C8 C10 1.365(4) .
C8 C9 1.523(4) .
C9 C14 1.525(3) .
C9 C17 1.562(4) .
C10 C11 1.397(5) .
C10 H10 0.9300 .
C11 C12 1.371(7) .
C11 H11 0.9300 .
C12 C13 1.366(6) .
C12 H12 0.9300 .
C13 H13 0.9300 .
C14 C15 1.504(4) .
C14 H14A 0.9700 .
C14 H14B 0.9700 .
C15 C16 1.523(4) .
C15 H15A 0.9700 .
C15 H15B 0.9700 .
C16 O2 1.230(3) .
C16 O1 1.262(3) .
C17 C18 1.497(4) .
C17 H17A 0.9700 .
C17 H17B 0.9700 .
C18 C19 1.510(4) .
C18 H18A 0.9700 .
C18 H18B 0.9700 .
C19 O4 1.184(4) .
C19 O3 1.302(4) .
C20 C21 1.382(4) .
C20 C25 1.395(4) .
C20 C28 1.522(4) .
C21 C22 1.394(5) .
C21 H21 0.9300 .
C22 C23 1.344(6) .
C22 H22 0.9300 .
C23 C24 1.379(6) .
C23 H23 0.9300 .
C24 C25 1.396(4) .
C24 H24 0.9300 .
C25 C26 1.461(4) .
C26 C32 1.395(4) .
C26 C27 1.395(4) .
C27 C29 1.395(4) .
C27 C28 1.523(4) .
C28 C36 1.538(4) .
C28 C33 1.545(4) .
C29 C30 1.403(6) .
C29 H29 0.9300 .
C30 C31 1.381(7) .
C30 H30 0.9300 .
C31 C32 1.351(6) .
C31 H31 0.9300 .
C32 H32 0.9300 .
C33 C34 1.508(4) .
C33 H33A 0.9700 .
C33 H33B 0.9700 .
C34 C35 1.514(4) .
C34 H34A 0.9700 .
C34 H34B 0.9700 .
C35 O5 1.240(3) .
C35 O6 1.267(3) .
C36 C37 1.511(4) .
C36 H36A 0.9700 .
C36 H36B 0.9700 .
C37 C38 1.513(4) .
C37 H37A 0.9700 .
C37 H37B 0.9700 .
C38 O7 1.215(4) .
C38 O8 1.306(4) .
C39 N1 1.342(5) .
C39 C40 1.366(6) .
C39 H39 0.9300 .
C40 C41 1.355(8) .
C40 H40 0.9300 .
C41 C42 1.347(8) .
C41 H41 0.9300 .
C43 N1 1.316(5) .
C43 C42 1.396(6) .
C43 H43 0.9300 .
C44 N2 1.335(4) .
C44 C45 1.371(5) .
C44 H44 0.9300 .
C45 C46 1.357(6) .
C45 H45 0.9300 .
C46 C47 1.366(6) .
C46 H46 0.9300 .
C47 C48 1.372(4) .
C47 H47 0.9300 .
C48 N2 1.341(4) .
C48 H48 0.9300 .
C42 H42 0.9300 .
O3 H3A 0.8200 .
O6 Cu1 2.4251(18) 2_666
O8 H8 0.8200 .
O9 H9B 0.836(10) .
O9 H9A 0.829(10) .

loop_
_geom_hbond_atom_site_label_D
_geom_hbond_atom_site_label_H
_geom_hbond_atom_site_label_A
_geom_hbond_distance_DH
_geom_hbond_distance_HA
_geom_hbond_distance_DA
_geom_hbond_angle_DHA
_geom_hbond_site_symmetry_A
O9 H9A O4 0.829(10) 2.31(3) 2.992(5) 139(4) 2_565
O9 H9B O5 0.836(10) 2.00(3) 2.722(4) 145(5) .
O8 H8 O9 0.82 1.82 2.626(4) 165.5 2_576
O3 H3A O2 0.82 1.79 2.604(3) 173.0 2_565

loop_
_geom_torsion_atom_site_label_1
_geom_torsion_atom_site_label_2
_geom_torsion_atom_site_label_3
_geom_torsion_atom_site_label_4
_geom_torsion
_geom_torsion_site_symmetry_1
_geom_torsion_site_symmetry_4
C6 C1 C2 C3 1.9(4) . .
C9 C1 C2 C3 179.9(3) . .
C1 C2 C3 C4 -0.5(6) . .
C2 C3 C4 C5 -0.3(7) . .
C3 C4 C5 C6 -0.3(6) . .
C2 C1 C6 C5 -2.6(4) . .
C9 C1 C6 C5 179.1(3) . .
C2 C1 C6 C7 174.1(3) . .
C9 C1 C6 C7 -4.2(3) . .
C4 C5 C6 C1 1.8(5) . .
C4 C5 C6 C7 -174.2(3) . .
C1 C6 C7 C13 -179.6(3) . .
C5 C6 C7 C13 -3.3(6) . .
C1 C6 C7 C8 -1.0(3) . .
C5 C6 C7 C8 175.3(3) . .
C13 C7 C8 C10 0.9(4) . .
C6 C7 C8 C10 -177.9(3) . .
C13 C7 C8 C9 -175.4(3) . .
C6 C7 C8 C9 5.8(3) . .
C10 C8 C9 C14 53.0(4) . .
C7 C8 C9 C14 -131.1(2) . .
C10 C8 C9 C1 176.3(3) . .
C7 C8 C9 C1 -7.7(3) . .
C10 C8 C9 C17 -67.6(3) . .
C7 C8 C9 C17 108.3(3) . .
C2 C1 C9 C8 -170.9(3) . .
C6 C1 C9 C8 7.2(3) . .
C2 C1 C9 C14 -47.6(4) . .
C6 C1 C9 C14 130.5(3) . .
C2 C1 C9 C17 78.0(4) . .
C6 C1 C9 C17 -103.9(3) . .
C7 C8 C10 C11 0.0(5) . .
C9 C8 C10 C11 175.6(3) . .
C8 C10 C11 C12 -1.0(6) . .
C10 C11 C12 C13 0.9(6) . .
C11 C12 C13 C7 0.1(6) . .
C8 C7 C13 C12 -1.0(5) . .
C6 C7 C13 C12 177.5(3) . .
C8 C9 C14 C15 58.2(4) . .
C1 C9 C14 C15 -58.0(4) . .
C17 C9 C14 C15 175.8(3) . .
C9 C14 C15 C16 177.5(3) . .
C14 C15 C16 O2 -4.9(5) . .
C14 C15 C16 O1 175.9(3) . .
C8 C9 C17 C18 -172.0(2) . .
C14 C9 C17 C18 64.8(3) . .
C1 C9 C17 C18 -63.0(3) . .
C9 C17 C18 C19 -175.1(3) . .
C17 C18 C19 O4 30.8(5) . .
C17 C18 C19 O3 -152.0(3) . .
C25 C20 C21 C22 0.6(4) . .
C28 C20 C21 C22 179.2(3) . .
C20 C21 C22 C23 0.0(6) . .
C21 C22 C23 C24 -0.3(6) . .
C22 C23 C24 C25 0.0(5) . .
C21 C20 C25 C24 -1.0(4) . .
C28 C20 C25 C24 -179.8(3) . .
C21 C20 C25 C26 178.9(3) . .
C28 C20 C25 C26 0.1(3) . .
C23 C24 C25 C20 0.7(5) . .
C23 C24 C25 C26 -179.2(3) . .
C20 C25 C26 C32 -177.7(3) . .
C24 C25 C26 C32 2.2(5) . .
C20 C25 C26 C27 1.0(3) . .
C24 C25 C26 C27 -179.1(3) . .
C32 C26 C27 C29 0.4(4) . .
C25 C26 C27 C29 -178.5(3) . .
C32 C26 C27 C28 177.1(3) . .
C25 C26 C27 C28 -1.7(3) . .
C21 C20 C28 C27 -179.7(3) . .
C25 C20 C28 C27 -1.0(3) . .
C21 C20 C28 C36 58.8(4) . .
C25 C20 C28 C36 -122.5(3) . .
C21 C20 C28 C33 -61.5(4) . .
C25 C20 C28 C33 117.2(3) . .
C29 C27 C28 C20 178.0(3) . .
C26 C27 C28 C20 1.7(3) . .
C29 C27 C28 C36 -61.4(4) . .
C26 C27 C28 C36 122.3(3) . .
C29 C27 C28 C33 59.8(4) . .
C26 C27 C28 C33 -116.5(3) . .
C26 C27 C29 C30 -0.8(4) . .
C28 C27 C29 C30 -176.8(3) . .
C27 C29 C30 C31 0.8(6) . .
C29 C30 C31 C32 -0.4(6) . .
C30 C31 C32 C26 0.0(6) . .
C27 C26 C32 C31 0.0(5) . .
C25 C26 C32 C31 178.6(3) . .
C20 C28 C33 C34 -63.3(3) . .
C27 C28 C33 C34 48.1(4) . .
C36 C28 C33 C34 173.2(3) . .
C28 C33 C34 C35 169.9(2) . .
C33 C34 C35 O5 16.5(4) . .
C33 C34 C35 O6 -164.0(3) . .
C20 C28 C36 C37 54.8(4) . .
C27 C28 C36 C37 -58.6(4) . .
C33 C28 C36 C37 177.7(3) . .
C28 C36 C37 C38 178.8(3) . .
C36 C37 C38 O7 9.7(5) . .
C36 C37 C38 O8 -169.5(3) . .
N1 C39 C40 C41 -0.7(7) . .
C39 C40 C41 C42 0.1(7) . .
N2 C44 C45 C46 -2.2(5) . .
C44 C45 C46 C47 1.1(6) . .
C45 C46 C47 C48 0.0(6) . .
C46 C47 C48 N2 -0.2(6) . .
C40 C41 C42 C43 0.6(7) . .
N1 C43 C42 C41 -0.8(7) . .
C42 C43 N1 C39 0.2(6) . .
C42 C43 N1 Cu1 178.2(3) . .
C40 C39 N1 C43 0.5(6) . .
C40 C39 N1 Cu1 -177.6(3) . .
O1 Cu1 N1 C43 -141.6(3) . .
O6 Cu1 N1 C43 40.0(3) . .
O6 Cu1 N1 C43 116.3(3) 2_666 .
O1 Cu1 N1 C39 36.4(3) . .
O6 Cu1 N1 C39 -142.1(3) . .
O6 Cu1 N1 C39 -65.8(3) 2_666 .
C45 C44 N2 C48 2.0(5) . .
C45 C44 N2 Cu1 -175.8(3) . .
C47 C48 N2 C44 -0.8(5) . .
C47 C48 N2 Cu1 177.0(3) . .
O1 Cu1 N2 C44 -45.2(2) . .
O6 Cu1 N2 C44 133.2(2) . .
O6 Cu1 N2 C44 57.1(2) 2_666 .
O1 Cu1 N2 C48 137.2(2) . .
O6 Cu1 N2 C48 -44.4(2) . .
O6 Cu1 N2 C48 -120.6(2) 2_666 .
O2 C16 O1 Cu1 0.2(4) . .
C15 C16 O1 Cu1 179.4(2) . .
N2 Cu1 O1 C16 -93.5(2) . .
N1 Cu1 O1 C16 85.6(2) . .
O5 C35 O6 Cu1 6.3(4) . .
C34 C35 O6 Cu1 -173.26(19) . .
O5 C35 O6 Cu1 -173.5(2) . 2_666
C34 C35 O6 Cu1 6.9(4) . 2_666
N2 Cu1 O6 C35 90.7(2) . .
N1 Cu1 O6 C35 -88.6(2) . .
O6 Cu1 O6 C35 -179.9(2) 2_666 .
N2 Cu1 O6 Cu1 -89.40(9) . 2_666
N1 Cu1 O6 Cu1 91.30(10) . 2_666
O6 Cu1 O6 Cu1 0.0 2_666 2_666
